data_7007544
loop_
_publ_author_name
'Luo, Bing'
'Kucera, Benjamin E.'
'Gladfelter, Wayne L.'

_publ_section_title
;
 Hydrido and chloro gallium and aluminium complexes with the tridentate
 bis(2-dimethylaminoethyl)amide ligand.
;
_journal_issue 37
_journal_name_full 'Dalton transactions (Cambridge, England : 2003)'
_journal_page_first 4491
_journal_page_last 4498
_journal_paper_doi 10.1039/b607164c
_journal_year 2006
_chemical_absolute_configuration ad
_chemical_formula_moiety 'C8 H25 Al2 N3'
_chemical_formula_sum 'C8 H25 Al2 N3'
_chemical_formula_weight 217.27
_chemical_name_common 05261
_chemical_name_systematic
;
?
;
_space_group_IT_number 19
_symmetry_cell_setting orthorhombic
_symmetry_space_group_name_Hall 'P 2ac 2ab'
_symmetry_space_group_name_H-M 'P 21 21 21'
_atom_sites_solution_hydrogens geom
_atom_sites_solution_primary direct
_atom_sites_solution_secondary difmap
_audit_creation_method SHELXL-97
_cell_angle_alpha 90.00
_cell_angle_beta 90.00
_cell_angle_gamma 90.00
_cell_formula_units_Z 4
_cell_length_a 6.2051(7)
_cell_length_b 12.9197(14)
_cell_length_c 17.4921(19)
_cell_measurement_reflns_used 3332
_cell_measurement_temperature 173(2)
_cell_volume 1402.3(3)
_computing_cell_refinement 'SAINT, Bruker'
_computing_data_collection 'SMART, Bruker'
_computing_data_reduction 'SAINT, Bruker'
_computing_molecular_graphics 'SHELXTL, Bruker'
_computing_structure_refinement 'SHELXL-97 (Sheldrick, 1997)'
_computing_structure_solution 'SHELXS-97 (Sheldrick, 1990)'
_diffrn_ambient_temperature 173(2)
_diffrn_measured_fraction_theta_full 0.999
_diffrn_measured_fraction_theta_max 0.999
_diffrn_measurement_device_type 'Siemens SMART Platform CCD'
_diffrn_measurement_method 'area detector, omega scans per phi'
_diffrn_radiation_monochromator graphite
_diffrn_radiation_source 'normal-focus sealed tube'
_diffrn_radiation_type MoK\a
_diffrn_radiation_wavelength 0.71073
_diffrn_reflns_av_R_equivalents 0.0265
_diffrn_reflns_av_sigmaI/netI 0.0188
_diffrn_reflns_limit_h_max 7
_diffrn_reflns_limit_h_min -8
_diffrn_reflns_limit_k_max 16
_diffrn_reflns_limit_k_min -16
_diffrn_reflns_limit_l_max 22
_diffrn_reflns_limit_l_min -22
_diffrn_reflns_number 16687
_diffrn_reflns_theta_full 27.51
_diffrn_reflns_theta_max 27.51
_diffrn_reflns_theta_min 1.96
_exptl_absorpt_coefficient_mu 0.178
_exptl_absorpt_correction_T_max 0.9652
_exptl_absorpt_correction_T_min 0.9485
_exptl_absorpt_correction_type multi-scan
_exptl_absorpt_process_details 'SADABS, R. Blessing, 1995'
_exptl_crystal_colour colorless
_exptl_crystal_density_diffrn 1.029
_exptl_crystal_density_method 'not measured'
_exptl_crystal_description block
_exptl_crystal_F_000 480
_exptl_crystal_size_max 0.30
_exptl_crystal_size_mid 0.30
_exptl_crystal_size_min 0.20
_refine_diff_density_max 0.156
_refine_diff_density_min -0.189
_refine_diff_density_rms 0.032
_refine_ls_abs_structure_details 'Flack H D (1983), Acta Cryst. A39, 876-881'
_refine_ls_abs_structure_Flack -0.03(13)
_refine_ls_extinction_method none
_refine_ls_goodness_of_fit_ref 1.012
_refine_ls_hydrogen_treatment riding
_refine_ls_matrix_type full
_refine_ls_number_parameters 137
_refine_ls_number_reflns 3207
_refine_ls_number_restraints 4
_refine_ls_restrained_S_all 1.012
_refine_ls_R_factor_all 0.0306
_refine_ls_R_factor_gt 0.0278
_refine_ls_shift/su_max 0.001
_refine_ls_shift/su_mean 0.000
_refine_ls_structure_factor_coef Fsqd
_refine_ls_weighting_details 'calc w=1/[\s^2^(Fo^2^)+(0.0481P)^2^+0.1058P] where P=(Fo^2^+2Fc^2^)/3'
_refine_ls_weighting_scheme calc
_refine_ls_wR_factor_gt 0.0718
_refine_ls_wR_factor_ref 0.0736
_reflns_number_gt 3022
_reflns_number_total 3207
_reflns_threshold_expression >2sigma(I)
_cod_data_source_file b607164c.txt
_cod_data_source_block 05261
_cod_depositor_comments
;
The following automatic conversions were performed:
'_symmetry_cell_setting' value 'Orthorhombic' changed to 'orthorhombic'
according to '/home/saulius/struct/CIF-dictionaries/cif_core.dic'
dictionary named 'cif_core.dic' version 2.4.1 from 2010-06-29.

Automatic conversion script
Id: cif_fix_enum 1527 2010-12-29 10:47:43Z saulius 
;
_cod_original_sg_symbol_H-M P2(1)2(1)2(1)
_cod_database_code 7007544

loop_
_symmetry_equiv_pos_as_xyz
'x, y, z'
'-x+1/2, -y, z+1/2'
'-x, y+1/2, -z+1/2'
'x+1/2, -y+1/2, -z'

loop_
_atom_site_label
_atom_site_type_symbol
_atom_site_fract_x
_atom_site_fract_y
_atom_site_fract_z
_atom_site_U_iso_or_equiv
_atom_site_adp_type
_atom_site_occupancy
_atom_site_symmetry_multiplicity
_atom_site_calc_flag
_atom_site_refinement_flags
_atom_site_disorder_assembly
_atom_site_disorder_group
Al1 Al 0.76441(6) 0.56851(3) 0.03957(2) 0.02458(10) Uani 1 1 d D . .
H1D H 0.646(2) 0.6418(11) -0.0115(8) 0.029 Uiso 1 1 d D . .
H1E H 1.0055(18) 0.5589(11) 0.0384(8) 0.029 Uiso 1 1 d D . .
Al2 Al 0.79904(8) 0.39054(3) 0.17657(2) 0.03897(12) Uani 1 1 d D . .
H2D H 0.904(3) 0.3085(11) 0.1276(9) 0.047 Uiso 1 1 d D . .
H2E H 0.655(2) 0.3682(13) 0.2447(8) 0.047 Uiso 1 1 d D . .
H2F H 0.977(2) 0.4584(12) 0.2084(10) 0.047 Uiso 1 1 d D . .
N1 N 0.7075(2) 0.44544(8) -0.04450(6) 0.0335(3) Uani 1 1 d . . .
N2 N 0.61071(17) 0.47561(8) 0.10950(6) 0.0270(2) Uani 1 1 d . . .
N3 N 0.74208(19) 0.67807(8) 0.13270(6) 0.0288(2) Uani 1 1 d . . .
C1 C 0.9071(3) 0.40892(14) -0.08113(10) 0.0524(4) Uani 1 1 d . . .
H1A H 0.8743 0.3500 -0.1145 0.079 Uiso 1 1 calc R . .
H1B H 1.0100 0.3874 -0.0417 0.079 Uiso 1 1 calc R . .
H1C H 0.9698 0.4650 -0.1116 0.079 Uiso 1 1 calc R . .
C2 C 0.5581(4) 0.48195(14) -0.10492(10) 0.0553(5) Uani 1 1 d . . .
H2A H 0.5311 0.4257 -0.1412 0.083 Uiso 1 1 calc R . .
H2B H 0.6228 0.5408 -0.1319 0.083 Uiso 1 1 calc R . .
H2C H 0.4218 0.5035 -0.0816 0.083 Uiso 1 1 calc R . .
C3 C 0.6040(3) 0.36030(11) -0.00098(9) 0.0394(3) Uani 1 1 d . . .
H3A H 0.7158 0.3138 0.0202 0.047 Uiso 1 1 calc R . .
H3B H 0.5105 0.3193 -0.0354 0.047 Uiso 1 1 calc R . .
C4 C 0.4713(2) 0.40524(11) 0.06315(9) 0.0393(3) Uani 1 1 d . . .
H4A H 0.3477 0.4443 0.0420 0.047 Uiso 1 1 calc R . .
H4B H 0.4143 0.3489 0.0958 0.047 Uiso 1 1 calc R . .
C5 C 0.4723(2) 0.54387(11) 0.15734(9) 0.0363(3) Uani 1 1 d . . .
H5A H 0.4005 0.5027 0.1977 0.044 Uiso 1 1 calc R . .
H5B H 0.3598 0.5766 0.1253 0.044 Uiso 1 1 calc R . .
C6 C 0.6139(2) 0.62628(11) 0.19323(8) 0.0345(3) Uani 1 1 d . . .
H6A H 0.5232 0.6779 0.2200 0.041 Uiso 1 1 calc R . .
H6B H 0.7117 0.5942 0.2312 0.041 Uiso 1 1 calc R . .
C7 C 0.9550(3) 0.71015(13) 0.16350(10) 0.0443(4) Uani 1 1 d . . .
H7A H 0.9338 0.7590 0.2057 0.066 Uiso 1 1 calc R . .
H7B H 1.0390 0.7435 0.1230 0.066 Uiso 1 1 calc R . .
H7C H 1.0326 0.6491 0.1822 0.066 Uiso 1 1 calc R . .
C8 C 0.6281(3) 0.77251(11) 0.10591(9) 0.0454(4) Uani 1 1 d . . .
H8A H 0.6206 0.8229 0.1477 0.068 Uiso 1 1 calc R . .
H8B H 0.4819 0.7541 0.0897 0.068 Uiso 1 1 calc R . .
H8C H 0.7066 0.8027 0.0627 0.068 Uiso 1 1 calc R . .

loop_
_atom_site_aniso_label
_atom_site_aniso_U_11
_atom_site_aniso_U_22
_atom_site_aniso_U_33
_atom_site_aniso_U_23
_atom_site_aniso_U_13
_atom_site_aniso_U_12
Al1 0.02662(18) 0.02307(17) 0.02404(17) 0.00290(13) 0.00043(14) 0.00030(15)
Al2 0.0485(3) 0.0329(2) 0.0355(2) 0.01003(17) -0.0025(2) 0.00570(19)
N1 0.0455(7) 0.0278(5) 0.0272(5) -0.0002(4) -0.0046(5) 0.0003(5)
N2 0.0261(5) 0.0253(5) 0.0297(5) 0.0009(4) 0.0021(4) -0.0014(4)
N3 0.0329(6) 0.0240(5) 0.0295(5) -0.0006(4) 0.0003(5) 0.0025(5)
C1 0.0662(11) 0.0430(9) 0.0479(9) -0.0115(7) 0.0133(8) 0.0022(8)
C2 0.0833(14) 0.0444(9) 0.0383(9) -0.0028(7) -0.0273(9) 0.0006(9)
C3 0.0523(9) 0.0271(6) 0.0388(7) -0.0033(6) -0.0083(7) -0.0077(6)
C4 0.0355(7) 0.0353(7) 0.0472(8) 0.0005(6) -0.0018(6) -0.0125(6)
C5 0.0291(7) 0.0375(8) 0.0423(8) 0.0004(6) 0.0131(6) 0.0028(6)
C6 0.0384(7) 0.0349(7) 0.0300(6) -0.0021(5) 0.0086(6) 0.0067(6)
C7 0.0429(8) 0.0453(8) 0.0446(9) -0.0132(7) -0.0022(7) -0.0086(7)
C8 0.0635(11) 0.0293(7) 0.0436(8) 0.0009(6) 0.0038(8) 0.0159(7)

loop_
_atom_type_symbol
_atom_type_description
_atom_type_scat_dispersion_real
_atom_type_scat_dispersion_imag
_atom_type_scat_source
C C 0.0033 0.0016 'International Tables Vol C Tables 4.2.6.8 and 6.1.1.4'
H H 0.0000 0.0000 'International Tables Vol C Tables 4.2.6.8 and 6.1.1.4'
N N 0.0061 0.0033 'International Tables Vol C Tables 4.2.6.8 and 6.1.1.4'
Al Al 0.0645 0.0514 'International Tables Vol C Tables 4.2.6.8 and 6.1.1.4'

loop_
_geom_angle_atom_site_label_1
_geom_angle_atom_site_label_2
_geom_angle_atom_site_label_3
_geom_angle
_geom_angle_site_symmetry_1
_geom_angle_site_symmetry_3
_geom_angle_publ_flag
N2 Al1 N3 84.24(4) . . ?
N2 Al1 N1 84.04(4) . . ?
N3 Al1 N1 165.64(5) . . ?
N2 Al1 H1D 121.5(6) . . ?
N3 Al1 H1D 90.3(6) . . ?
N1 Al1 H1D 88.8(6) . . ?
N2 Al1 H1E 116.3(5) . . ?
N3 Al1 H1E 97.4(6) . . ?
N1 Al1 H1E 95.2(6) . . ?
H1D Al1 H1E 122.2(8) . . ?
N2 Al2 H2D 107.9(7) . . ?
N2 Al2 H2E 102.8(6) . . ?
H2D Al2 H2E 124.5(10) . . ?
N2 Al2 H2F 109.0(7) . . ?
H2D Al2 H2F 107.5(10) . . ?
H2E Al2 H2F 104.5(9) . . ?
C1 N1 C2 108.52(13) . . ?
C1 N1 C3 110.48(12) . . ?
C2 N1 C3 109.33(13) . . ?
C1 N1 Al1 112.86(10) . . ?
C2 N1 Al1 110.35(9) . . ?
C3 N1 Al1 105.24(8) . . ?
C5 N2 C4 109.36(11) . . ?
C5 N2 Al1 105.58(8) . . ?
C4 N2 Al1 108.40(8) . . ?
C5 N2 Al2 109.58(9) . . ?
C4 N2 Al2 108.92(9) . . ?
Al1 N2 Al2 114.88(5) . . ?
C6 N3 C7 110.10(11) . . ?
C6 N3 C8 109.88(11) . . ?
C7 N3 C8 107.97(12) . . ?
C6 N3 Al1 106.07(8) . . ?
C7 N3 Al1 113.50(9) . . ?
C8 N3 Al1 109.29(8) . . ?
N1 C1 H1A 109.5 . . ?
N1 C1 H1B 109.5 . . ?
H1A C1 H1B 109.5 . . ?
N1 C1 H1C 109.5 . . ?
H1A C1 H1C 109.5 . . ?
H1B C1 H1C 109.5 . . ?
N1 C2 H2A 109.5 . . ?
N1 C2 H2B 109.5 . . ?
H2A C2 H2B 109.5 . . ?
N1 C2 H2C 109.5 . . ?
H2A C2 H2C 109.5 . . ?
H2B C2 H2C 109.5 . . ?
N1 C3 C4 109.43(11) . . ?
N1 C3 H3A 109.8 . . ?
C4 C3 H3A 109.8 . . ?
N1 C3 H3B 109.8 . . ?
C4 C3 H3B 109.8 . . ?
H3A C3 H3B 108.2 . . ?
N2 C4 C3 108.77(11) . . ?
N2 C4 H4A 109.9 . . ?
C3 C4 H4A 109.9 . . ?
N2 C4 H4B 109.9 . . ?
C3 C4 H4B 109.9 . . ?
H4A C4 H4B 108.3 . . ?
N2 C5 C6 108.33(11) . . ?
N2 C5 H5A 110.0 . . ?
C6 C5 H5A 110.0 . . ?
N2 C5 H5B 110.0 . . ?
C6 C5 H5B 110.0 . . ?
H5A C5 H5B 108.4 . . ?
N3 C6 C5 109.37(11) . . ?
N3 C6 H6A 109.8 . . ?
C5 C6 H6A 109.8 . . ?
N3 C6 H6B 109.8 . . ?
C5 C6 H6B 109.8 . . ?
H6A C6 H6B 108.2 . . ?
N3 C7 H7A 109.5 . . ?
N3 C7 H7B 109.5 . . ?
H7A C7 H7B 109.5 . . ?
N3 C7 H7C 109.5 . . ?
H7A C7 H7C 109.5 . . ?
H7B C7 H7C 109.5 . . ?
N3 C8 H8A 109.5 . . ?
N3 C8 H8B 109.5 . . ?
H8A C8 H8B 109.5 . . ?
N3 C8 H8C 109.5 . . ?
H8A C8 H8C 109.5 . . ?
H8B C8 H8C 109.5 . . ?

loop_
_geom_bond_atom_site_label_1
_geom_bond_atom_site_label_2
_geom_bond_distance
_geom_bond_site_symmetry_2
_geom_bond_publ_flag
Al1 N2 1.9612(11) . ?
Al1 N3 2.1625(11) . ?
Al1 N1 2.1945(11) . ?
Al1 H1D 1.495(11) . ?
Al1 H1E 1.501(12) . ?
Al2 N2 1.9874(12) . ?
Al2 H2D 1.511(12) . ?
Al2 H2E 1.519(12) . ?
Al2 H2F 1.514(12) . ?
N1 C1 1.472(2) . ?
N1 C2 1.483(2) . ?
N1 C3 1.4839(18) . ?
N2 C5 1.4884(17) . ?
N2 C4 1.4941(17) . ?
N3 C6 1.4837(17) . ?
N3 C7 1.486(2) . ?
N3 C8 1.4862(17) . ?
C1 H1A 0.9800 . ?
C1 H1B 0.9800 . ?
C1 H1C 0.9800 . ?
C2 H2A 0.9800 . ?
C2 H2B 0.9800 . ?
C2 H2C 0.9800 . ?
C3 C4 1.508(2) . ?
C3 H3A 0.9900 . ?
C3 H3B 0.9900 . ?
C4 H4A 0.9900 . ?
C4 H4B 0.9900 . ?
C5 C6 1.517(2) . ?
C5 H5A 0.9900 . ?
C5 H5B 0.9900 . ?
C6 H6A 0.9900 . ?
C6 H6B 0.9900 . ?
C7 H7A 0.9800 . ?
C7 H7B 0.9800 . ?
C7 H7C 0.9800 . ?
C8 H8A 0.9800 . ?
C8 H8B 0.9800 . ?
C8 H8C 0.9800 . ?

loop_
_geom_torsion_atom_site_label_1
_geom_torsion_atom_site_label_2
_geom_torsion_atom_site_label_3
_geom_torsion_atom_site_label_4
_geom_torsion
_geom_torsion_site_symmetry_1
_geom_torsion_site_symmetry_2
_geom_torsion_site_symmetry_3
_geom_torsion_site_symmetry_4
_geom_torsion_publ_flag
N2 Al1 N1 C1 -124.93(11) . . . . ?
N3 Al1 N1 C1 -160.37(17) . . . . ?
N2 Al1 N1 C2 113.47(12) . . . . ?
N3 Al1 N1 C2 78.0(2) . . . . ?
N2 Al1 N1 C3 -4.37(9) . . . . ?
N3 Al1 N1 C3 -39.8(2) . . . . ?
N3 Al1 N2 C5 31.02(9) . . . . ?
N1 Al1 N2 C5 -140.67(9) . . . . ?
N3 Al1 N2 C4 148.11(9) . . . . ?
N1 Al1 N2 C4 -23.58(9) . . . . ?
N3 Al1 N2 Al2 -89.82(6) . . . . ?
N1 Al1 N2 Al2 98.48(6) . . . . ?
N2 Al1 N3 C6 -3.82(9) . . . . ?
N1 Al1 N3 C6 31.6(2) . . . . ?
N2 Al1 N3 C7 117.20(10) . . . . ?
N1 Al1 N3 C7 152.62(17) . . . . ?
N2 Al1 N3 C8 -122.23(10) . . . . ?
N1 Al1 N3 C8 -86.80(19) . . . . ?
C1 N1 C3 C4 153.46(13) . . . . ?
C2 N1 C3 C4 -87.19(15) . . . . ?
Al1 N1 C3 C4 31.34(13) . . . . ?
C5 N2 C4 C3 163.12(11) . . . . ?
Al1 N2 C4 C3 48.49(13) . . . . ?
Al2 N2 C4 C3 -77.15(12) . . . . ?
N1 C3 C4 N2 -53.57(16) . . . . ?
C4 N2 C5 C6 -170.42(11) . . . . ?
Al1 N2 C5 C6 -53.99(12) . . . . ?
Al2 N2 C5 C6 70.25(12) . . . . ?
C7 N3 C6 C5 -147.50(12) . . . . ?
C8 N3 C6 C5 93.70(13) . . . . ?
Al1 N3 C6 C5 -24.32(12) . . . . ?
N2 C5 C6 N3 52.31(14) . . . . ?
